data_7061898
loop_
_publ_author_name
'Ajormal, Fatemeh'
'Bikas, Rahman'
'Noshiranzadeh, Nader'
'Kozakiewicz-Piekarz, Anna'
'Lis, Tadeusz'

_publ_section_title
;
 Green catalytic synthesis of symmetric and non-symmetric
 \b-hydroxy-1,2,3-triazoles by using epichlorohydrin in the presence of
 Cu(ii) coordination compounds containing oxazole ligands
;
_journal_issue 40
_journal_name_full 'New Journal of Chemistry'
_journal_page_first 19468
_journal_page_last 19481
_journal_paper_doi 10.1039/D2NJ03826A
_journal_volume 46
_journal_year 2022
_chemical_formula_moiety 'C16 H17 Cl Cu N3 O3, 0.5(C2 H4 O3), Cl, 0.5(H2 O)'
_chemical_formula_sum 'C17 H20 Cl2 Cu N3 O5'
_chemical_formula_weight 480.80
_space_group_crystal_system monoclinic
_space_group_IT_number 14
_space_group_name_Hall '-P 2ybc'
_space_group_name_H-M_alt 'P 1 21/c 1'
_atom_sites_solution_hydrogens mixed
_audit_creation_method SHELXL-2013
_audit_update_record
;
2022-07-19 deposited with the CCDC.	2022-09-19 downloaded from the CCDC.
;
_cell_angle_alpha 90
_cell_angle_beta 98.03(2)
_cell_angle_gamma 90
_cell_formula_units_Z 8
_cell_length_a 10.154(2)
_cell_length_b 15.904(3)
_cell_length_c 23.353(6)
_cell_measurement_reflns_used 9552
_cell_measurement_temperature 100(2)
_cell_measurement_theta_max 25
_cell_measurement_theta_min 3.2
_cell_volume 3734.3(14)
_computing_cell_refinement 'CrysAlisPro 1.171.39.46 (Rigaku OD, 2018)'
_computing_data_collection 'CrysAlisPro 1.171.39.46 (Rigaku OD, 2018)'
_computing_data_reduction 'CrysAlisPro 1.171.39.46 (Rigaku OD, 2018)'
_computing_structure_refinement 'SHELXL-2013 (Sheldrick, 2013)'
_computing_structure_solution 'SHELXS-97 (Sheldrick, 1990)'
_diffrn_ambient_temperature 100(2)
_diffrn_detector 'CCD plate'
_diffrn_detector_area_resol_mean 10.3456
_diffrn_detector_type Ruby
_diffrn_measured_fraction_theta_full 0.997
_diffrn_measured_fraction_theta_max 0.925
_diffrn_measurement_device 'four-circle diffractometer'
_diffrn_measurement_device_type 'Xcalibur, Ruby, Gemini ultra'
_diffrn_radiation_monochromator graphite
_diffrn_radiation_probe x-ray
_diffrn_radiation_type 'Mo K\a'
_diffrn_radiation_wavelength 0.71073
_diffrn_reflns_av_R_equivalents 0.0272
_diffrn_reflns_av_unetI/netI 0.0361
_diffrn_reflns_Laue_measured_fraction_full 0.997
_diffrn_reflns_Laue_measured_fraction_max 0.925
_diffrn_reflns_limit_h_max 10
_diffrn_reflns_limit_h_min -13
_diffrn_reflns_limit_k_max 21
_diffrn_reflns_limit_k_min -19
_diffrn_reflns_limit_l_max 31
_diffrn_reflns_limit_l_min -25
_diffrn_reflns_number 22639
_diffrn_reflns_point_group_measured_fraction_full 0.997
_diffrn_reflns_point_group_measured_fraction_max 0.925
_diffrn_reflns_theta_full 25.500
_diffrn_reflns_theta_max 28.492
_diffrn_reflns_theta_min 3.266
_diffrn_source 'fine-focus sealed X-ray tube'
_diffrn_source_type 'Enhance (Mo) X-ray Source'
_exptl_absorpt_coefficient_mu 1.492
_exptl_absorpt_correction_T_max 0.845
_exptl_absorpt_correction_T_min 0.724
_exptl_absorpt_correction_type analytical
_exptl_absorpt_process_details
;
CrysAlisPro 1.171.39.46 (Rigaku Oxford Diffraction, 2018)
Analytical numeric absorption correction using a multifaceted crystal
	model based on expressions derived by R.C. Clark & J.S. Reid.
(Clark, R. C. & Reid, J. S. (1995). Acta Cryst. A51, 887-897)
Empirical absorption correction using spherical harmonics,
 implemented in SCALE3 ABSPACK scaling algorithm.
;
_exptl_crystal_colour blue
_exptl_crystal_density_diffrn 1.710
_exptl_crystal_description block
_exptl_crystal_F_000 1968
_exptl_crystal_size_max 0.300
_exptl_crystal_size_mid 0.210
_exptl_crystal_size_min 0.160
_refine_diff_density_max 0.570
_refine_diff_density_min -0.568
_refine_diff_density_rms 0.079
_refine_ls_extinction_method none
_refine_ls_goodness_of_fit_ref 1.039
_refine_ls_hydrogen_treatment constr
_refine_ls_matrix_type full
_refine_ls_number_parameters 512
_refine_ls_number_reflns 8760
_refine_ls_number_restraints 0
_refine_ls_restrained_S_all 1.039
_refine_ls_R_factor_all 0.0469
_refine_ls_R_factor_gt 0.0341
_refine_ls_shift/su_max 0.001
_refine_ls_shift/su_mean 0.000
_refine_ls_structure_factor_coef Fsqd
_refine_ls_weighting_details
;
 w=1/[\s^2^(Fo^2^)+(0.0372P)^2^+2.5608P]
 where P=(Fo^2^+2Fc^2^)/3
;
_refine_ls_weighting_scheme calc
_refine_ls_wR_factor_gt 0.0808
_refine_ls_wR_factor_ref 0.0877
_reflns_Friedel_coverage 0.000
_reflns_number_gt 7105
_reflns_number_total 8760
_reflns_threshold_expression 'I > 2\s(I)'
_cod_data_source_file d2nj03826a2.cif
_cod_data_source_block ft45blua
_cod_depositor_comments 'Adding full bibliography for 7061893--7061898.cif.'
_cod_original_sg_symbol_H-M 'P 21/c'
_cod_database_code 7061898
_shelx_space_group_comment
;
The symmetry employed for this shelxl refinement is uniquely defined
by the following loop, which should always be used as a source of
symmetry information in preference to the above space-group names.
They are only intended as comments.
;
_shelx_estimated_absorpt_t_min 0.663
_shelx_estimated_absorpt_t_max 0.796
_shelxl_version_number 2013-2

loop_
_space_group_symop_operation_xyz
'x, y, z'
'-x, y+1/2, -z+1/2'
'-x, -y, -z'
'x, -y-1/2, z-1/2'

loop_
_atom_site_label
_atom_site_type_symbol
_atom_site_fract_x
_atom_site_fract_y
_atom_site_fract_z
_atom_site_U_iso_or_equiv
_atom_site_adp_type
_atom_site_occupancy
_atom_site_site_symmetry_order
_atom_site_calc_flag
_atom_site_refinement_flags_posn
_atom_site_refinement_flags_adp
_atom_site_refinement_flags_occupancy
_atom_site_disorder_assembly
_atom_site_disorder_group
Cu1 Cu 0.10239(2) 0.91907(2) 0.54659(2) 0.01120(7) Uani 1 1 d . . . . .
Cl1 Cl -0.11943(5) 0.90782(3) 0.53647(2) 0.01511(11) Uani 1 1 d . . . . .
N1 N 0.30220(17) 0.93969(10) 0.55292(7) 0.0112(3) Uani 1 1 d . . . . .
C1 C 0.3874(2) 0.88029(12) 0.59295(9) 0.0129(4) Uani 1 1 d . . . . .
C2 C 0.3081(2) 0.83288(13) 0.63287(10) 0.0165(4) Uani 1 1 d . . . . .
H2A H 0.3596 0.7836 0.6494 0.020 Uiso 1 1 calc R U . . .
H2B H 0.2910 0.8699 0.6651 0.020 Uiso 1 1 calc R U . . .
O3 O 0.18450(15) 0.80546(9) 0.60153(7) 0.0162(3) Uani 1 1 d . . . . .
H3 H 0.1392 0.7922 0.6276 0.043(9) Uiso 1 1 d R . . . .
N1A N 0.12196(17) 0.99465(11) 0.61562(8) 0.0137(4) Uani 1 1 d . . . . .
C2A C 0.2412(2) 1.03341(12) 0.62620(9) 0.0138(4) Uani 1 1 d . . . . .
C3A C 0.2787(2) 1.07930(13) 0.67609(10) 0.0169(5) Uani 1 1 d . . . . .
H3A H 0.3638 1.1051 0.6831 0.020 Uiso 1 1 calc R U . . .
C4A C 0.1899(2) 1.08685(14) 0.71558(10) 0.0198(5) Uani 1 1 d . . . . .
H4A H 0.2127 1.1188 0.7499 0.024 Uiso 1 1 calc R U . . .
C5A C 0.0672(2) 1.04731(15) 0.70467(10) 0.0205(5) Uani 1 1 d . . . . .
H5A H 0.0051 1.0517 0.7314 0.025 Uiso 1 1 calc R U . . .
C6A C 0.0366(2) 1.00144(13) 0.65434(10) 0.0169(4) Uani 1 1 d . . . . .
H6A H -0.0471 0.9740 0.6470 0.020 Uiso 1 1 calc R U . . .
C7A C 0.3316(2) 1.02299(12) 0.58020(9) 0.0127(4) Uani 1 1 d . . . . .
H7A H 0.3143 1.0686 0.5506 0.015 Uiso 1 1 calc R U . . .
O8A O 0.46644(14) 1.02152(9) 0.60331(6) 0.0151(3) Uani 1 1 d . . . . .
C9A C 0.4930(2) 0.93859(13) 0.62699(10) 0.0160(4) Uani 1 1 d . . . . .
H9A1 H 0.4848 0.9379 0.6687 0.019 Uiso 1 1 calc R U . . .
H9A2 H 0.5838 0.9202 0.6220 0.019 Uiso 1 1 calc R U . . .
N1B N 0.12616(17) 0.86758(10) 0.47140(8) 0.0125(4) Uani 1 1 d . . . . .
C2B C 0.2445(2) 0.88365(12) 0.45386(9) 0.0125(4) Uani 1 1 d . . . . .
C3B C 0.2738(2) 0.85898(13) 0.40024(9) 0.0148(4) Uani 1 1 d . . . . .
H3B H 0.3568 0.8731 0.3884 0.018 Uiso 1 1 calc R U . . .
C4B C 0.1802(2) 0.81330(13) 0.36411(10) 0.0164(4) Uani 1 1 d . . . . .
H4B H 0.1981 0.7953 0.3272 0.020 Uiso 1 1 calc R U . . .
C5B C 0.0602(2) 0.79437(13) 0.38279(9) 0.0163(4) Uani 1 1 d . . . . .
H5B H -0.0046 0.7618 0.3592 0.020 Uiso 1 1 calc R U . . .
C6B C 0.0353(2) 0.82338(13) 0.43612(9) 0.0148(4) Uani 1 1 d . . . . .
H6B H -0.0483 0.8117 0.4482 0.018 Uiso 1 1 calc R U . . .
C7B C 0.3481(2) 0.93019(12) 0.49527(9) 0.0123(4) Uani 1 1 d . . . . .
H7B H 0.3659 0.9867 0.4792 0.015 Uiso 1 1 calc R U . . .
O8B O 0.46731(14) 0.88255(9) 0.50473(6) 0.0153(3) Uani 1 1 d . . . . .
C9B C 0.4463(2) 0.82467(13) 0.54989(10) 0.0168(4) Uani 1 1 d . . . . .
H9B1 H 0.5311 0.7991 0.5677 0.020 Uiso 1 1 calc R U . . .
H9B2 H 0.3836 0.7795 0.5350 0.020 Uiso 1 1 calc R U . . .
Cu2 Cu 0.60238(2) 0.57605(2) 0.54540(2) 0.01003(7) Uani 1 1 d . . . . .
Cl2 Cl 0.38080(5) 0.58966(3) 0.53284(2) 0.01448(11) Uani 1 1 d . . . . .
N2 N 0.80331(16) 0.56145(10) 0.55175(7) 0.0095(3) Uani 1 1 d . . . . .
C3 C 0.8861(2) 0.62918(12) 0.58647(9) 0.0124(4) Uani 1 1 d . . . . .
C4 C 0.8003(2) 0.70228(12) 0.60180(10) 0.0145(4) Uani 1 1 d . . . . .
H41 H 0.8488 0.7352 0.6340 0.017 Uiso 1 1 calc R U . . .
H42 H 0.7790 0.7399 0.5680 0.017 Uiso 1 1 calc R U . . .
O4 O 0.68131(15) 0.66888(10) 0.61831(7) 0.0199(3) Uani 1 1 d . . . . .
H4 H 0.6573 0.6953 0.6463 0.030(8) Uiso 1 1 d R . . . .
N1C N 0.63346(17) 0.64261(10) 0.47583(7) 0.0115(3) Uani 1 1 d . . . . .
C2C C 0.7504(2) 0.62591(12) 0.45700(9) 0.0112(4) Uani 1 1 d . . . . .
C3C C 0.7848(2) 0.66025(13) 0.40679(9) 0.0140(4) Uani 1 1 d . . . . .
H3C H 0.8661 0.6454 0.3936 0.017 Uiso 1 1 calc R U . . .
C4C C 0.6983(2) 0.71671(13) 0.37617(9) 0.0165(4) Uani 1 1 d . . . . .
H4C H 0.7196 0.7415 0.3416 0.020 Uiso 1 1 calc R U . . .
C5C C 0.5810(2) 0.73670(13) 0.39630(9) 0.0163(4) Uani 1 1 d . . . . .
H5C H 0.5222 0.7771 0.3767 0.020 Uiso 1 1 calc R U . . .
C6C C 0.5498(2) 0.69707(12) 0.44556(9) 0.0146(4) Uani 1 1 d . . . . .
H6C H 0.4668 0.7088 0.4583 0.017 Uiso 1 1 calc R U . . .
C7C C 0.8437(2) 0.56608(12) 0.49342(9) 0.0111(4) Uani 1 1 d . . . . .
H7C H 0.8388 0.5090 0.4753 0.013 Uiso 1 1 calc R U . . .
O8C O 0.97573(14) 0.59551(9) 0.50042(6) 0.0130(3) Uani 1 1 d . . . . .
C9C C 0.9847(2) 0.65708(13) 0.54575(9) 0.0151(4) Uani 1 1 d . . . . .
H9C1 H 0.9607 0.7135 0.5296 0.018 Uiso 1 1 calc R U . . .
H9C2 H 1.0763 0.6594 0.5668 0.018 Uiso 1 1 calc R U . . .
N1D N 0.61719(17) 0.49036(10) 0.60794(7) 0.0118(4) Uani 1 1 d . . . . .
C2D C 0.7393(2) 0.45731(12) 0.62121(9) 0.0128(4) Uani 1 1 d . . . . .
C3D C 0.7706(2) 0.40282(13) 0.66728(10) 0.0156(4) Uani 1 1 d . . . . .
H3D H 0.8575 0.3798 0.6757 0.019 Uiso 1 1 calc R U . . .
C4D C 0.6733(2) 0.38238(13) 0.70077(10) 0.0177(5) Uani 1 1 d . . . . .
H4D H 0.6923 0.3447 0.7324 0.021 Uiso 1 1 calc R U . . .
C5D C 0.5480(2) 0.41735(13) 0.68766(10) 0.0168(5) Uani 1 1 d . . . . .
H5D H 0.4801 0.4047 0.7105 0.020 Uiso 1 1 calc R U . . .
C6D C 0.5231(2) 0.47091(13) 0.64090(9) 0.0144(4) Uani 1 1 d . . . . .
H6D H 0.4369 0.4947 0.6317 0.017 Uiso 1 1 calc R U . . .
C7D C 0.8428(2) 0.48121(12) 0.58296(9) 0.0121(4) Uani 1 1 d . . . . .
H7D H 0.8516 0.4353 0.5545 0.015 Uiso 1 1 calc R U . . .
O8D O 0.96664(14) 0.49662(9) 0.61650(6) 0.0148(3) Uani 1 1 d . . . . .
C9D C 0.9529(2) 0.57991(12) 0.63861(10) 0.0154(4) Uani 1 1 d . . . . .
H9D1 H 1.0408 0.6042 0.6534 0.019 Uiso 1 1 calc R U . . .
H9D2 H 0.8969 0.5796 0.6701 0.019 Uiso 1 1 calc R U . . .
Cl3 Cl 0.60758(5) 0.77047(3) 0.71827(2) 0.01880(12) Uani 1 1 d . . . . .
Cl4 Cl 0.07451(5) 0.76258(4) 0.71114(2) 0.02094(12) Uani 1 1 d . . . . .
O1E O 0.23300(18) 0.49921(10) 0.70090(7) 0.0241(4) Uani 1 1 d . . . . .
H1E H 0.1651 0.4729 0.7076 0.110(18) Uiso 1 1 d R . . . .
O2E O 0.26894(19) 0.52432(11) 0.79608(8) 0.0297(4) Uani 1 1 d . . . . .
C1E C 0.2823(2) 0.54296(14) 0.74750(10) 0.0193(5) Uani 1 1 d . . . . .
C2E C 0.3562(2) 0.61915(15) 0.72988(10) 0.0241(5) Uani 1 1 d . . . . .
H2E1 H 0.4276 0.6009 0.7078 0.029 Uiso 1 1 calc R U . . .
H2E2 H 0.2942 0.6556 0.7045 0.029 Uiso 1 1 calc R U . . .
O3E O 0.41218(17) 0.66496(10) 0.77873(7) 0.0237(4) Uani 1 1 d . . . . .
H3E H 0.4640 0.7016 0.7688 0.041(9) Uiso 1 1 calc R . . . .
O1W O 0.87069(17) 0.85208(10) 0.77682(7) 0.0243(4) Uani 1 1 d . . . . .
H1W H 0.8013 0.8284 0.7606 0.049(10) Uiso 1 1 d R . . . .
H2W H 0.9402 0.8456 0.7616 0.066(12) Uiso 1 1 d R . . . .

loop_
_atom_site_aniso_label
_atom_site_aniso_U_11
_atom_site_aniso_U_22
_atom_site_aniso_U_33
_atom_site_aniso_U_23
_atom_site_aniso_U_13
_atom_site_aniso_U_12
Cu1 0.00983(13) 0.01102(12) 0.01240(14) -0.00144(9) 0.00036(10) -0.00146(10)
Cl1 0.0103(2) 0.0162(2) 0.0184(3) -0.0018(2) 0.00014(19) -0.0008(2)
N1 0.0130(8) 0.0083(7) 0.0118(9) 0.0003(6) 0.0001(7) -0.0014(7)
C1 0.0116(10) 0.0123(9) 0.0140(11) 0.0035(8) -0.0015(8) -0.0006(8)
C2 0.0152(10) 0.0155(10) 0.0179(12) 0.0031(9) -0.0017(9) -0.0046(9)
O3 0.0160(8) 0.0147(7) 0.0175(8) 0.0023(6) 0.0007(6) -0.0045(6)
N1A 0.0142(9) 0.0127(8) 0.0137(9) -0.0006(7) 0.0000(7) -0.0006(7)
C2A 0.0145(10) 0.0109(9) 0.0155(11) 0.0010(8) -0.0003(8) -0.0008(8)
C3A 0.0166(11) 0.0146(10) 0.0186(12) -0.0007(8) -0.0006(9) -0.0037(9)
C4A 0.0244(12) 0.0200(11) 0.0148(12) -0.0039(9) 0.0016(9) -0.0039(10)
C5A 0.0217(12) 0.0238(11) 0.0167(12) -0.0020(9) 0.0050(9) -0.0008(10)
C6A 0.0151(11) 0.0178(10) 0.0177(12) -0.0003(9) 0.0024(9) -0.0013(9)
C7A 0.0119(10) 0.0099(9) 0.0153(11) -0.0010(8) -0.0014(8) -0.0043(8)
O8A 0.0123(7) 0.0130(7) 0.0187(8) 0.0017(6) -0.0017(6) -0.0035(6)
C9A 0.0150(10) 0.0139(9) 0.0176(12) 0.0026(8) -0.0030(9) -0.0016(9)
N1B 0.0142(9) 0.0104(8) 0.0126(9) 0.0002(7) 0.0007(7) -0.0005(7)
C2B 0.0132(10) 0.0093(9) 0.0146(11) 0.0020(8) 0.0004(8) -0.0004(8)
C3B 0.0143(10) 0.0118(9) 0.0185(12) 0.0012(8) 0.0034(8) 0.0012(8)
C4B 0.0215(11) 0.0132(9) 0.0145(11) -0.0015(8) 0.0022(9) -0.0008(9)
C5B 0.0203(11) 0.0132(10) 0.0149(11) -0.0021(8) 0.0004(9) -0.0038(9)
C6B 0.0150(10) 0.0131(9) 0.0160(11) 0.0007(8) 0.0007(8) -0.0039(9)
C7B 0.0111(10) 0.0125(9) 0.0134(11) 0.0008(8) 0.0024(8) 0.0008(8)
O8B 0.0123(7) 0.0162(7) 0.0174(8) 0.0021(6) 0.0019(6) 0.0033(6)
C9B 0.0160(10) 0.0141(10) 0.0198(12) 0.0027(8) 0.0011(9) 0.0028(9)
Cu2 0.00887(13) 0.00970(12) 0.01156(14) 0.00151(9) 0.00159(10) 0.00018(9)
Cl2 0.0095(2) 0.0147(2) 0.0191(3) 0.00195(19) 0.00138(19) -0.00057(19)
N2 0.0093(8) 0.0080(7) 0.0112(9) -0.0006(6) 0.0014(7) -0.0006(7)
C3 0.0123(10) 0.0104(9) 0.0139(11) -0.0031(8) 0.0000(8) -0.0020(8)
C4 0.0136(10) 0.0115(9) 0.0182(12) -0.0025(8) 0.0015(8) -0.0012(8)
O4 0.0156(8) 0.0202(8) 0.0255(9) -0.0112(7) 0.0091(7) -0.0040(7)
N1C 0.0127(8) 0.0093(7) 0.0124(9) -0.0008(7) 0.0016(7) -0.0006(7)
C2C 0.0109(9) 0.0098(9) 0.0127(11) -0.0020(8) 0.0014(8) -0.0014(8)
C3C 0.0131(10) 0.0140(9) 0.0154(11) -0.0022(8) 0.0033(8) -0.0018(8)
C4C 0.0210(11) 0.0148(10) 0.0138(11) 0.0011(8) 0.0027(9) -0.0036(9)
C5C 0.0192(11) 0.0127(9) 0.0163(11) 0.0022(8) -0.0002(9) 0.0023(9)
C6C 0.0157(10) 0.0120(9) 0.0157(11) 0.0009(8) 0.0009(8) 0.0018(8)
C7C 0.0094(9) 0.0117(9) 0.0124(10) -0.0005(8) 0.0026(8) -0.0011(8)
O8C 0.0096(7) 0.0134(7) 0.0163(8) -0.0022(6) 0.0024(6) -0.0016(6)
C9C 0.0148(10) 0.0136(9) 0.0169(11) -0.0030(8) 0.0019(8) -0.0042(9)
N1D 0.0126(9) 0.0108(8) 0.0121(9) -0.0004(7) 0.0021(7) -0.0004(7)
C2D 0.0148(10) 0.0094(9) 0.0142(11) -0.0017(8) 0.0022(8) -0.0016(8)
C3D 0.0166(11) 0.0118(9) 0.0174(12) 0.0013(8) -0.0012(9) 0.0019(9)
C4D 0.0247(12) 0.0138(10) 0.0143(11) 0.0016(8) 0.0019(9) -0.0029(9)
C5D 0.0187(11) 0.0170(10) 0.0161(11) 0.0004(8) 0.0068(9) -0.0036(9)
C6D 0.0157(10) 0.0132(9) 0.0145(11) -0.0016(8) 0.0031(8) -0.0018(9)
C7D 0.0117(10) 0.0097(9) 0.0144(11) 0.0017(8) 0.0000(8) 0.0013(8)
O8D 0.0124(7) 0.0122(7) 0.0186(8) 0.0017(6) -0.0024(6) 0.0007(6)
C9D 0.0162(11) 0.0132(9) 0.0159(11) -0.0004(8) -0.0012(9) -0.0007(8)
Cl3 0.0160(2) 0.0219(3) 0.0187(3) -0.0050(2) 0.0030(2) 0.0012(2)
Cl4 0.0176(3) 0.0263(3) 0.0191(3) -0.0037(2) 0.0030(2) -0.0045(2)
O1E 0.0237(9) 0.0244(8) 0.0229(9) -0.0025(7) -0.0014(7) -0.0033(8)
O2E 0.0380(11) 0.0279(9) 0.0233(10) 0.0007(7) 0.0052(8) -0.0031(8)
C1E 0.0161(11) 0.0173(10) 0.0240(13) -0.0007(9) 0.0010(9) 0.0053(9)
C2E 0.0272(13) 0.0227(11) 0.0223(13) -0.0042(10) 0.0031(10) -0.0027(10)
O3E 0.0245(9) 0.0218(8) 0.0248(10) -0.0034(7) 0.0041(7) -0.0036(7)
O1W 0.0195(9) 0.0259(9) 0.0275(10) -0.0052(7) 0.0028(7) -0.0025(7)

loop_
_atom_type_symbol
_atom_type_description
_atom_type_scat_dispersion_real
_atom_type_scat_dispersion_imag
_atom_type_scat_source
C C 0.0033 0.0016 'International Tables Vol C Tables 4.2.6.8 and 6.1.1.4'
H H 0.0000 0.0000 'International Tables Vol C Tables 4.2.6.8 and 6.1.1.4'
N N 0.0061 0.0033 'International Tables Vol C Tables 4.2.6.8 and 6.1.1.4'
O O 0.0106 0.0060 'International Tables Vol C Tables 4.2.6.8 and 6.1.1.4'
Cl Cl 0.1484 0.1585 'International Tables Vol C Tables 4.2.6.8 and 6.1.1.4'
Cu Cu 0.3201 1.2651 'International Tables Vol C Tables 4.2.6.8 and 6.1.1.4'

loop_
_geom_angle_atom_site_label_1
_geom_angle_atom_site_label_2
_geom_angle_atom_site_label_3
_geom_angle
_geom_angle_site_symmetry_1
_geom_angle_site_symmetry_3
_geom_angle_publ_flag
N1B Cu1 N1A 162.22(7) . . ?
N1B Cu1 N1 83.56(7) . . ?
N1A Cu1 N1 81.89(7) . . ?
N1B Cu1 Cl1 96.82(6) . . ?
N1A Cu1 Cl1 96.80(6) . . ?
N1 Cu1 Cl1 174.99(5) . . ?
N1B Cu1 O3 95.16(6) . . ?
N1A Cu1 O3 92.00(6) . . ?
N1 Cu1 O3 78.86(6) . . ?
Cl1 Cu1 O3 106.06(4) . . ?
C7A N1 C7B 114.13(16) . . ?
C7A N1 C1 103.26(15) . . ?
C7B N1 C1 105.68(15) . . ?
C7A N1 Cu1 108.25(12) . . ?
C7B N1 Cu1 110.55(12) . . ?
C1 N1 Cu1 114.93(12) . . ?
N1 C1 C2 112.54(17) . . ?
N1 C1 C9B 101.42(16) . . ?
C2 C1 C9B 114.12(17) . . ?
N1 C1 C9A 103.78(15) . . ?
C2 C1 C9A 111.79(18) . . ?
C9B C1 C9A 112.28(18) . . ?
O3 C2 C1 109.94(17) . . ?
O3 C2 H2A 109.7 . . ?
C1 C2 H2A 109.7 . . ?
O3 C2 H2B 109.7 . . ?
C1 C2 H2B 109.7 . . ?
H2A C2 H2B 108.2 . . ?
C2 O3 Cu1 105.63(11) . . ?
C2 O3 H3 103.6 . . ?
Cu1 O3 H3 114.1 . . ?
C6A N1A C2A 119.15(18) . . ?
C6A N1A Cu1 126.26(15) . . ?
C2A N1A Cu1 114.07(14) . . ?
N1A C2A C3A 122.0(2) . . ?
N1A C2A C7A 115.87(18) . . ?
C3A C2A C7A 122.11(19) . . ?
C4A C3A C2A 118.6(2) . . ?
C4A C3A H3A 120.7 . . ?
C2A C3A H3A 120.7 . . ?
C3A C4A C5A 119.4(2) . . ?
C3A C4A H4A 120.3 . . ?
C5A C4A H4A 120.3 . . ?
C6A C5A C4A 119.0(2) . . ?
C6A C5A H5A 120.5 . . ?
C4A C5A H5A 120.5 . . ?
N1A C6A C5A 121.8(2) . . ?
N1A C6A H6A 119.1 . . ?
C5A C6A H6A 119.1 . . ?
O8A C7A N1 106.13(16) . . ?
O8A C7A C2A 112.64(17) . . ?
N1 C7A C2A 107.26(16) . . ?
O8A C7A H7A 110.2 . . ?
N1 C7A H7A 110.2 . . ?
C2A C7A H7A 110.2 . . ?
C7A O8A C9A 106.47(15) . . ?
O8A C9A C1 105.78(16) . . ?
O8A C9A H9A1 110.6 . . ?
C1 C9A H9A1 110.6 . . ?
O8A C9A H9A2 110.6 . . ?
C1 C9A H9A2 110.6 . . ?
H9A1 C9A H9A2 108.7 . . ?
C6B N1B C2B 118.49(19) . . ?
C6B N1B Cu1 126.88(15) . . ?
C2B N1B Cu1 114.53(14) . . ?
N1B C2B C3B 122.33(19) . . ?
N1B C2B C7B 117.82(18) . . ?
C3B C2B C7B 119.85(19) . . ?
C2B C3B C4B 119.0(2) . . ?
C2B C3B H3B 120.5 . . ?
C4B C3B H3B 120.5 . . ?
C5B C4B C3B 118.8(2) . . ?
C5B C4B H4B 120.6 . . ?
C3B C4B H4B 120.6 . . ?
C6B C5B C4B 119.4(2) . . ?
C6B C5B H5B 120.3 . . ?
C4B C5B H5B 120.3 . . ?
N1B C6B C5B 122.0(2) . . ?
N1B C6B H6B 119.0 . . ?
C5B C6B H6B 119.0 . . ?
O8B C7B N1 106.31(16) . . ?
O8B C7B C2B 109.80(16) . . ?
N1 C7B C2B 110.38(17) . . ?
O8B C7B H7B 110.1 . . ?
N1 C7B H7B 110.1 . . ?
C2B C7B H7B 110.1 . . ?
C7B O8B C9B 104.18(15) . . ?
O8B C9B C1 102.99(16) . . ?
O8B C9B H9B1 111.2 . . ?
C1 C9B H9B1 111.2 . . ?
O8B C9B H9B2 111.2 . . ?
C1 C9B H9B2 111.2 . . ?
H9B1 C9B H9B2 109.1 . . ?
N1D Cu2 N1C 162.75(7) . . ?
N1D Cu2 N2 84.04(7) . . ?
N1C Cu2 N2 81.34(7) . . ?
N1D Cu2 Cl2 97.70(5) . . ?
N1C Cu2 Cl2 96.44(5) . . ?
N2 Cu2 Cl2 176.54(5) . . ?
N1D Cu2 O4 85.05(7) . . ?
N1C Cu2 O4 100.51(6) . . ?
N2 Cu2 O4 77.21(6) . . ?
Cl2 Cu2 O4 105.88(4) . . ?
C7C N2 C7D 113.67(15) . . ?
C7C N2 C3 104.54(15) . . ?
C7D N2 C3 104.63(15) . . ?
C7C N2 Cu2 109.32(12) . . ?
C7D N2 Cu2 109.28(12) . . ?
C3 N2 Cu2 115.42(12) . . ?
C4 C3 C9D 114.15(18) . . ?
C4 C3 N2 111.85(16) . . ?
C9D C3 N2 102.23(15) . . ?
C4 C3 C9C 111.55(17) . . ?
C9D C3 C9C 112.72(17) . . ?
N2 C3 C9C 103.45(16) . . ?
O4 C4 C3 108.28(16) . . ?
O4 C4 H41 110.0 . . ?
C3 C4 H41 110.0 . . ?
O4 C4 H42 110.0 . . ?
C3 C4 H42 110.0 . . ?
H41 C4 H42 108.4 . . ?
C4 O4 Cu2 105.03(12) . . ?
C4 O4 H4 111.9 . . ?
Cu2 O4 H4 141.6 . . ?
C6C N1C C2C 118.45(18) . . ?
C6C N1C Cu2 127.48(15) . . ?
C2C N1C Cu2 113.98(13) . . ?
N1C C2C C3C 122.48(19) . . ?
N1C C2C C7C 116.72(18) . . ?
C3C C2C C7C 120.80(18) . . ?
C2C C3C C4C 118.5(2) . . ?
C2C C3C H3C 120.7 . . ?
C4C C3C H3C 120.7 . . ?
C5C C4C C3C 119.4(2) . . ?
C5C C4C H4C 120.3 . . ?
C3C C4C H4C 120.3 . . ?
C4C C5C C6C 119.1(2) . . ?
C4C C5C H5C 120.4 . . ?
C6C C5C H5C 120.4 . . ?
N1C C6C C5C 121.9(2) . . ?
N1C C6C H6C 119.1 . . ?
C5C C6C H6C 119.1 . . ?
O8C C7C N2 106.96(16) . . ?
O8C C7C C2C 111.49(16) . . ?
N2 C7C C2C 108.44(16) . . ?
O8C C7C H7C 110.0 . . ?
N2 C7C H7C 110.0 . . ?
C2C C7C H7C 110.0 . . ?
C7C O8C C9C 105.89(15) . . ?
O8C C9C C3 106.21(16) . . ?
O8C C9C H9C1 110.5 . . ?
C3 C9C H9C1 110.5 . . ?
O8C C9C H9C2 110.5 . . ?
C3 C9C H9C2 110.5 . . ?
H9C1 C9C H9C2 108.7 . . ?
C2D N1D C6D 119.03(18) . . ?
C2D N1D Cu2 114.25(14) . . ?
C6D N1D Cu2 126.27(14) . . ?
N1D C2D C3D 121.9(2) . . ?
N1D C2D C7D 117.30(18) . . ?
C3D C2D C7D 120.78(19) . . ?
C4D C3D C2D 118.9(2) . . ?
C4D C3D H3D 120.5 . . ?
C2D C3D H3D 120.5 . . ?
C3D C4D C5D 119.2(2) . . ?
C3D C4D H4D 120.4 . . ?
C5D C4D H4D 120.4 . . ?
C6D C5D C4D 119.0(2) . . ?
C6D C5D H5D 120.5 . . ?
C4D C5D H5D 120.5 . . ?
N1D C6D C5D 121.9(2) . . ?
N1D C6D H6D 119.0 . . ?
C5D C6D H6D 119.0 . . ?
O8D C7D N2 106.30(15) . . ?
O8D C7D C2D 110.74(17) . . ?
N2 C7D C2D 109.84(16) . . ?
O8D C7D H7D 110.0 . . ?
N2 C7D H7D 110.0 . . ?
C2D C7D H7D 110.0 . . ?
C7D O8D C9D 103.70(15) . . ?
O8D C9D C3 103.98(16) . . ?
O8D C9D H9D1 111.0 . . ?
C3 C9D H9D1 111.0 . . ?
O8D C9D H9D2 111.0 . . ?
C3 C9D H9D2 111.0 . . ?
H9D1 C9D H9D2 109.0 . . ?
C1E O1E H1E 109.5 . . ?
O2E C1E O1E 124.5(2) . . ?
O2E C1E C2E 125.6(2) . . ?
O1E C1E C2E 109.9(2) . . ?
O3E C2E C1E 110.7(2) . . ?
O3E C2E H2E1 109.5 . . ?
C1E C2E H2E1 109.5 . . ?
O3E C2E H2E2 109.5 . . ?
C1E C2E H2E2 109.5 . . ?
H2E1 C2E H2E2 108.1 . . ?
C2E O3E H3E 109.5 . . ?
H1W O1W H2W 117.1 . . ?

loop_
_geom_bond_atom_site_label_1
_geom_bond_atom_site_label_2
_geom_bond_distance
_geom_bond_site_symmetry_2
_geom_bond_publ_flag
Cu1 N1B 1.9824(18) . ?
Cu1 N1A 1.9985(18) . ?
Cu1 N1 2.0401(18) . ?
Cu1 Cl1 2.2388(7) . ?
Cu1 O3 2.3037(15) . ?
N1 C7A 1.482(2) . ?
N1 C7B 1.493(3) . ?
N1 C1 1.513(3) . ?
C1 C2 1.515(3) . ?
C1 C9B 1.523(3) . ?
C1 C9A 1.550(3) . ?
C2 O3 1.429(3) . ?
C2 H2A 0.9900 . ?
C2 H2B 0.9900 . ?
O3 H3 0.8400 . ?
N1A C6A 1.342(3) . ?
N1A C2A 1.350(3) . ?
C2A C3A 1.382(3) . ?
C2A C7A 1.517(3) . ?
C3A C4A 1.382(3) . ?
C3A H3A 0.9500 . ?
C4A C5A 1.388(3) . ?
C4A H4A 0.9500 . ?
C5A C6A 1.381(3) . ?
C5A H5A 0.9500 . ?
C6A H6A 0.9500 . ?
C7A O8A 1.400(2) . ?
C7A H7A 1.0000 . ?
O8A C9A 1.441(2) . ?
C9A H9A1 0.9900 . ?
C9A H9A2 0.9900 . ?
N1B C6B 1.346(3) . ?
N1B C2B 1.347(3) . ?
C2B C3B 1.383(3) . ?
C2B C7B 1.518(3) . ?
C3B C4B 1.385(3) . ?
C3B H3B 0.9500 . ?
C4B C5B 1.384(3) . ?
C4B H4B 0.9500 . ?
C5B C6B 1.384(3) . ?
C5B H5B 0.9500 . ?
C6B H6B 0.9500 . ?
C7B O8B 1.419(2) . ?
C7B H7B 1.0000 . ?
O8B C9B 1.438(3) . ?
C9B H9B1 0.9900 . ?
C9B H9B2 0.9900 . ?
Cu2 N1D 1.9878(17) . ?
Cu2 N1C 2.0006(18) . ?
Cu2 N2 2.0381(17) . ?
Cu2 Cl2 2.2384(7) . ?
Cu2 O4 2.3108(16) . ?
N2 C7C 1.478(3) . ?
N2 C7D 1.496(2) . ?
N2 C3 1.528(3) . ?
C3 C4 1.525(3) . ?
C3 C9D 1.525(3) . ?
C3 C9C 1.539(3) . ?
C4 O4 1.422(3) . ?
C4 H41 0.9900 . ?
C4 H42 0.9900 . ?
O4 H4 0.8399 . ?
N1C C6C 1.343(3) . ?
N1C C2C 1.350(3) . ?
C2C C3C 1.382(3) . ?
C2C C7C 1.517(3) . ?
C3C C4C 1.383(3) . ?
C3C H3C 0.9500 . ?
C4C C5C 1.378(3) . ?
C4C H4C 0.9500 . ?
C5C C6C 1.387(3) . ?
C5C H5C 0.9500 . ?
C6C H6C 0.9500 . ?
C7C O8C 1.408(2) . ?
C7C H7C 1.0000 . ?
O8C C9C 1.436(2) . ?
C9C H9C1 0.9900 . ?
C9C H9C2 0.9900 . ?
N1D C2D 1.343(3) . ?
N1D C6D 1.344(3) . ?
C2D C3D 1.383(3) . ?
C2D C7D 1.519(3) . ?
C3D C4D 1.382(3) . ?
C3D H3D 0.9500 . ?
C4D C5D 1.383(3) . ?
C4D H4D 0.9500 . ?
C5D C6D 1.380(3) . ?
C5D H5D 0.9500 . ?
C6D H6D 0.9500 . ?
C7D O8D 1.407(2) . ?
C7D H7D 1.0000 . ?
O8D C9D 1.436(2) . ?
C9D H9D1 0.9900 . ?
C9D H9D2 0.9900 . ?
O1E C1E 1.329(3) . ?
O1E H1E 0.8400 . ?
O2E C1E 1.199(3) . ?
C1E C2E 1.512(3) . ?
C2E O3E 1.405(3) . ?
C2E H2E1 0.9900 . ?
C2E H2E2 0.9900 . ?
O3E H3E 0.8400 . ?
O1W H1W 0.8403 . ?
O1W H2W 0.8402 . ?

loop_
_geom_hbond_atom_site_label_D
_geom_hbond_atom_site_label_H
_geom_hbond_atom_site_label_A
_geom_hbond_distance_DH
_geom_hbond_distance_HA
_geom_hbond_distance_DA
_geom_hbond_angle_DHA
_geom_hbond_site_symmetry_A
O3 H3 Cl4 0.84 2.19 3.0104(18) 163.9 .
C6A H6A Cl1 0.95 2.79 3.330(2) 117.1 .
C7A H7A Cl1 1.00 2.66 3.411(2) 132.1 3_576
C3B H3B O8A 0.95 2.44 3.262(3) 144.2 3_676
C6B H6B Cl1 0.95 2.74 3.285(2) 117.0 .
C4 H41 Cl4 0.99 2.74 3.634(2) 149.7 1_655
O4 H4 Cl3 0.84 2.18 3.0181(17) 175.6 .
C7C H7C Cl2 1.00 2.71 3.364(2) 123.2 3_666
C6D H6D Cl2 0.95 2.75 3.317(2) 118.9 .
C7D H7D O8C 1.00 2.36 3.111(3) 130.8 3_766
O1E H1E O1W 0.84 2.00 2.647(2) 133.5 2_646
O3E H3E Cl3 0.84 2.28 3.0868(19) 161.4 .
O1W H1W Cl3 0.84 2.27 3.1097(19) 176.9 .
O1W H2W Cl4 0.84 2.33 3.0902(19) 150.3 1_655

loop_
_geom_torsion_atom_site_label_1
_geom_torsion_atom_site_label_2
_geom_torsion_atom_site_label_3
_geom_torsion_atom_site_label_4
_geom_torsion
_geom_torsion_site_symmetry_1
_geom_torsion_site_symmetry_2
_geom_torsion_site_symmetry_3
_geom_torsion_site_symmetry_4
_geom_torsion_publ_flag
C7A N1 C1 C2 101.87(19) . . . . ?
C7B N1 C1 C2 -137.98(17) . . . . ?
Cu1 N1 C1 C2 -15.8(2) . . . . ?
C7A N1 C1 C9B -135.78(17) . . . . ?
C7B N1 C1 C9B -15.62(19) . . . . ?
Cu1 N1 C1 C9B 106.56(15) . . . . ?
C7A N1 C1 C9A -19.2(2) . . . . ?
C7B N1 C1 C9A 100.99(18) . . . . ?
Cu1 N1 C1 C9A -136.84(14) . . . . ?
N1 C1 C2 O3 42.3(2) . . . . ?
C9B C1 C2 O3 -72.6(2) . . . . ?
C9A C1 C2 O3 158.66(17) . . . . ?
C1 C2 O3 Cu1 -44.79(19) . . . . ?
C6A N1A C2A C3A 0.7(3) . . . . ?
Cu1 N1A C2A C3A -171.53(16) . . . . ?
C6A N1A C2A C7A -179.72(18) . . . . ?
Cu1 N1A C2A C7A 8.1(2) . . . . ?
N1A C2A C3A C4A -1.3(3) . . . . ?
C7A C2A C3A C4A 179.09(19) . . . . ?
C2A C3A C4A C5A 1.1(3) . . . . ?
C3A C4A C5A C6A -0.2(3) . . . . ?
C2A N1A C6A C5A 0.3(3) . . . . ?
Cu1 N1A C6A C5A 171.42(16) . . . . ?
C4A C5A C6A N1A -0.5(3) . . . . ?
C7B N1 C7A O8A -78.2(2) . . . . ?
C1 N1 C7A O8A 36.0(2) . . . . ?
Cu1 N1 C7A O8A 158.26(12) . . . . ?
C7B N1 C7A C2A 161.18(16) . . . . ?
C1 N1 C7A C2A -84.63(18) . . . . ?
Cu1 N1 C7A C2A 37.63(18) . . . . ?
N1A C2A C7A O8A -147.26(17) . . . . ?
C3A C2A C7A O8A 32.3(3) . . . . ?
N1A C2A C7A N1 -30.8(2) . . . . ?
C3A C2A C7A N1 148.76(19) . . . . ?
N1 C7A O8A C9A -39.0(2) . . . . ?
C2A C7A O8A C9A 78.1(2) . . . . ?
C7A O8A C9A C1 25.4(2) . . . . ?
N1 C1 C9A O8A -2.8(2) . . . . ?
C2 C1 C9A O8A -124.30(18) . . . . ?
C9B C1 C9A O8A 105.95(19) . . . . ?
C6B N1B C2B C3B 2.4(3) . . . . ?
Cu1 N1B C2B C3B -174.25(15) . . . . ?
C6B N1B C2B C7B -177.32(17) . . . . ?
Cu1 N1B C2B C7B 6.1(2) . . . . ?
N1B C2B C3B C4B -2.6(3) . . . . ?
C7B C2B C3B C4B 177.13(18) . . . . ?
C2B C3B C4B C5B 0.4(3) . . . . ?
C3B C4B C5B C6B 1.8(3) . . . . ?
C2B N1B C6B C5B -0.1(3) . . . . ?
Cu1 N1B C6B C5B 176.11(15) . . . . ?
C4B C5B C6B N1B -2.0(3) . . . . ?
C7A N1 C7B O8B 101.83(18) . . . . ?
C1 N1 C7B O8B -10.92(19) . . . . ?
Cu1 N1 C7B O8B -135.87(13) . . . . ?
C7A N1 C7B C2B -139.14(17) . . . . ?
C1 N1 C7B C2B 108.11(17) . . . . ?
Cu1 N1 C7B C2B -16.84(18) . . . . ?
N1B C2B C7B O8B 124.49(19) . . . . ?
C3B C2B C7B O8B -55.2(2) . . . . ?
N1B C2B C7B N1 7.6(2) . . . . ?
C3B C2B C7B N1 -172.10(17) . . . . ?
N1 C7B O8B C9B 34.97(19) . . . . ?
C2B C7B O8B C9B -84.44(19) . . . . ?
C7B O8B C9B C1 -45.05(19) . . . . ?
N1 C1 C9B O8B 36.62(19) . . . . ?
C2 C1 C9B O8B 157.88(17) . . . . ?
C9A C1 C9B O8B -73.6(2) . . . . ?
C7C N2 C3 C4 111.27(18) . . . . ?
C7D N2 C3 C4 -128.98(18) . . . . ?
Cu2 N2 C3 C4 -8.9(2) . . . . ?
C7C N2 C3 C9D -126.18(17) . . . . ?
C7D N2 C3 C9D -6.4(2) . . . . ?
Cu2 N2 C3 C9D 113.70(15) . . . . ?
C7C N2 C3 C9C -8.91(19) . . . . ?
C7D N2 C3 C9C 110.84(17) . . . . ?
Cu2 N2 C3 C9C -129.03(14) . . . . ?
C9D C3 C4 O4 -74.1(2) . . . . ?
N2 C3 C4 O4 41.3(2) . . . . ?
C9C C3 C4 O4 156.65(17) . . . . ?
C3 C4 O4 Cu2 -49.89(18) . . . . ?
C6C N1C C2C C3C -2.4(3) . . . . ?
Cu2 N1C C2C C3C 174.45(16) . . . . ?
C6C N1C C2C C7C 178.25(17) . . . . ?
Cu2 N1C C2C C7C -4.9(2) . . . . ?
N1C C2C C3C C4C 2.9(3) . . . . ?
C7C C2C C3C C4C -177.82(18) . . . . ?
C2C C3C C4C C5C -0.3(3) . . . . ?
C3C C4C C5C C6C -2.6(3) . . . . ?
C2C N1C C6C C5C -0.6(3) . . . . ?
Cu2 N1C C6C C5C -177.07(15) . . . . ?
C4C C5C C6C N1C 3.2(3) . . . . ?
C7D N2 C7C O8C -85.00(18) . . . . ?
C3 N2 C7C O8C 28.48(18) . . . . ?
Cu2 N2 C7C O8C 152.61(12) . . . . ?
C7D N2 C7C C2C 154.65(16) . . . . ?
C3 N2 C7C C2C -91.87(17) . . . . ?
Cu2 N2 C7C C2C 32.25(17) . . . . ?
N1C C2C C7C O8C -136.14(18) . . . . ?
C3C C2C C7C O8C 44.5(3) . . . . ?
N1C C2C C7C N2 -18.6(2) . . . . ?
C3C C2C C7C N2 162.03(18) . . . . ?
N2 C7C O8C C9C -37.67(19) . . . . ?
C2C C7C O8C C9C 80.72(19) . . . . ?
C7C O8C C9C C3 31.0(2) . . . . ?
C4 C3 C9C O8C -133.18(17) . . . . ?
C9D C3 C9C O8C 96.86(19) . . . . ?
N2 C3 C9C O8C -12.8(2) . . . . ?
C6D N1D C2D C3D 1.0(3) . . . . ?
Cu2 N1D C2D C3D 173.76(16) . . . . ?
C6D N1D C2D C7D -179.77(18) . . . . ?
Cu2 N1D C2D C7D -7.0(2) . . . . ?
N1D C2D C3D C4D -0.5(3) . . . . ?
C7D C2D C3D C4D -179.65(19) . . . . ?
C2D C3D C4D C5D -0.5(3) . . . . ?
C3D C4D C5D C6D 0.9(3) . . . . ?
C2D N1D C6D C5D -0.6(3) . . . . ?
Cu2 N1D C6D C5D -172.41(15) . . . . ?
C4D C5D C6D N1D -0.3(3) . . . . ?
C7C N2 C7D O8D 93.28(19) . . . . ?
C3 N2 C7D O8D -20.2(2) . . . . ?
Cu2 N2 C7D O8D -144.30(13) . . . . ?
C7C N2 C7D C2D -146.87(17) . . . . ?
C3 N2 C7D C2D 99.69(18) . . . . ?
Cu2 N2 C7D C2D -24.46(19) . . . . ?
N1D C2D C7D O8D 138.54(18) . . . . ?
C3D C2D C7D O8D -42.2(3) . . . . ?
N1D C2D C7D N2 21.4(2) . . . . ?
C3D C2D C7D N2 -159.33(18) . . . . ?
N2 C7D O8D C9D 40.3(2) . . . . ?
C2D C7D O8D C9D -78.94(19) . . . . ?
C7D O8D C9D C3 -44.2(2) . . . . ?
C4 C3 C9D O8D 151.27(17) . . . . ?
N2 C3 C9D O8D 30.3(2) . . . . ?
C9C C3 C9D O8D -80.11(19) . . . . ?
O2E C1E C2E O3E 1.9(3) . . . . ?
O1E C1E C2E O3E -178.41(18) . . . . ?
